data_2203055
loop_
_publ_author_name
'Zhang, Xian-Ming'
'Fang, Rui-Qin'
'Wu, Hai-Shun'
'Ng, Seik Weng'

_publ_section_title <i>catena</i>-Poly[bis[(2,2'-bipyridine-\k^2^<i>N,N</i>')manganese(II)]-di-\m-4-hydroxyisophthalato]
_journal_issue 1
_journal_name_full 'Acta Crystallographica Section E'
_journal_page_first m50
_journal_page_last m52
_journal_paper_doi 10.1107/S1600536803027685
_journal_volume 60
_journal_year 2004
_chemical_formula_iupac '[Mn2 (C10 H8 N2)2 (C8 H4 O5)2]'
_chemical_formula_moiety 'C36 H24 Mn2 N4 O10'
_chemical_formula_sum 'C36 H24 Mn2 N4 O10'
_chemical_formula_weight 782.47
_chemical_name_systematic
;
catena-Poly[bis[(2,2'-bipyridine-\k^2^N,N')manganese(II)]-di-\m-4-
hydroxyisophthalato]
;
_space_group_IT_number 2
_symmetry_cell_setting triclinic
_symmetry_space_group_name_Hall '-P 1'
_symmetry_space_group_name_H-M 'P -1'
_atom_sites_solution_hydrogens geom
_atom_sites_solution_primary direct
_atom_sites_solution_secondary difmap
_audit_creation_method SHELXL-97
_cell_angle_alpha 79.413(2)
_cell_angle_beta 86.879(3)
_cell_angle_gamma 64.923(2)
_cell_formula_units_Z 2
_cell_length_a 9.4730(10)
_cell_length_b 10.6940(10)
_cell_length_c 17.900(2)
_cell_measurement_reflns_used 883
_cell_measurement_temperature 298(2)
_cell_measurement_theta_max 26.6
_cell_measurement_theta_min 2.6
_cell_volume 1613.9(3)
_computing_cell_refinement SMART
_computing_data_collection 'SMART (Bruker, 1999)'
_computing_data_reduction 'SAINT (Bruker, 1999)'
_computing_molecular_graphics 'ORTEPII (Johnson, 1976)'
_computing_publication_material SHELXL97
_computing_structure_refinement 'SHELXL97 (Sheldrick, 1997)'
_computing_structure_solution 'SHELXS97 (Sheldrick, 1997)'
_diffrn_ambient_temperature 298(2)
_diffrn_measured_fraction_theta_full 0.99
_diffrn_measured_fraction_theta_max 0.99
_diffrn_measurement_device_type 'Bruker AXS 1K area-detector'
_diffrn_measurement_method '\f and \w'
_diffrn_radiation_monochromator graphite
_diffrn_radiation_source 'normal-focus sealed tube'
_diffrn_radiation_type MoK\a
_diffrn_radiation_wavelength 0.71073
_diffrn_reflns_av_R_equivalents 0.016
_diffrn_reflns_av_sigmaI/netI 0.031
_diffrn_reflns_limit_h_max 10
_diffrn_reflns_limit_h_min -11
_diffrn_reflns_limit_k_max 12
_diffrn_reflns_limit_k_min -12
_diffrn_reflns_limit_l_max 21
_diffrn_reflns_limit_l_min -12
_diffrn_reflns_number 8340
_diffrn_reflns_theta_full 25.0
_diffrn_reflns_theta_max 25.0
_diffrn_reflns_theta_min 2.1
_diffrn_standards_decay_% 0
_diffrn_standards_interval_time 0
_diffrn_standards_number 0
_exptl_absorpt_coefficient_mu 0.852
_exptl_absorpt_correction_T_max 0.890
_exptl_absorpt_correction_T_min 0.789
_exptl_absorpt_correction_type multi-scan
_exptl_absorpt_process_details '(SADABS; Sheldrick, 1996)'
_exptl_crystal_colour 'Pale Yellow'
_exptl_crystal_density_diffrn 1.610
_exptl_crystal_density_method 'not measured'
_exptl_crystal_description Prism
_exptl_crystal_F_000 796
_exptl_crystal_size_max 0.50
_exptl_crystal_size_mid 0.24
_exptl_crystal_size_min 0.14
_refine_diff_density_max 1.23
_refine_diff_density_min -0.36
_refine_ls_extinction_method none
_refine_ls_goodness_of_fit_ref 1.04
_refine_ls_hydrogen_treatment constr
_refine_ls_matrix_type full
_refine_ls_number_parameters 471
_refine_ls_number_reflns 5605
_refine_ls_number_restraints 0
_refine_ls_restrained_S_all 1.04
_refine_ls_R_factor_all 0.054
_refine_ls_R_factor_gt 0.039
_refine_ls_shift/su_max 0.000
_refine_ls_shift/su_mean 0.000
_refine_ls_structure_factor_coef Fsqd
_refine_ls_weighting_details 'calc w = 1/[\s^2^(Fo^2^)+(0.0654P)^2^+0.9610P] where P = (Fo^2^+2Fc^2^)/3'
_refine_ls_weighting_scheme calc
_refine_ls_wR_factor_gt 0.108
_refine_ls_wR_factor_ref 0.118
_reflns_number_gt 4418
_reflns_number_total 5605
_reflns_threshold_expression I>2\s(I)
_cod_data_source_file ci6313.cif
_cod_data_source_block I
_cod_depositor_comments
;
The following automatic conversions were performed:
'_symmetry_cell_setting' value 'Triclinic' changed to 'triclinic'
according to '/home/saulius/struct/CIF-dictionaries/cif_core.dic'
dictionary named 'cif_core.dic' version 2.4.1 from 2010-06-29.

Automatic conversion script
Id: cif_fix_enum 1527 2010-12-29 10:47:43Z saulius 

The following automatic conversions were performed:

'_symmetry_cell_setting' value 'Triclinic' changed to 'triclinic'
according to /home/saulius/struct/CIF-dictionaries/cif_core.dic
dictionary named 'cif_core.dic' version 2.4.1 from 2010-06-29.

Automatic conversion script
Id: cif_fix_values 1715 2011-07-08 13:25:40Z adriana 
;
_cod_database_code 2203055
_cod_database_fobs_code 2203055

loop_
_symmetry_equiv_pos_as_xyz
'x, y, z'
'-x, -y, -z'

loop_
_atom_site_label
_atom_site_fract_x
_atom_site_fract_y
_atom_site_fract_z
_atom_site_U_iso_or_equiv
_atom_site_adp_type
_atom_site_calc_flag
_atom_site_refinement_flags
_atom_site_occupancy
_atom_site_type_symbol
Mn1 0.36821(6) 0.37240(5) 0.52095(2) 0.0372(2) Uani d . 1 Mn
Mn2 0.54958(6) -0.11682(5) 0.90345(2) 0.0372(2) Uani d . 1 Mn
O1 0.3370(3) 0.2618(3) 0.64240(10) 0.0530(10) Uani d . 1 O
O2 0.1801(3) 0.4814(3) 0.60170(10) 0.0560(10) Uani d . 1 O
O3 -0.0056(3) 0.6301(3) 0.6926(2) 0.0740(10) Uani d . 1 O
O4 0.3198(3) 0.2379(3) 0.99760(10) 0.0540(10) Uani d . 1 O
O5 0.4183(4) 0.0850(2) 0.92180(10) 0.0690(10) Uani d . 1 O
O6 0.5839(3) -0.0082(2) 0.7826(2) 0.0530(10) Uani d . 1 O
O7 0.7828(3) -0.1035(3) 0.86340(10) 0.0590(10) Uani d . 1 O
O8 1.0181(3) -0.0451(3) 0.8401(2) 0.0680(10) Uani d . 1 O
O9 0.7434(3) 0.4492(2) 0.56220(10) 0.0530(10) Uani d . 1 O
O10 0.5523(3) 0.3821(3) 0.57490(10) 0.0600(10) Uani d . 1 O
N1 0.2682(3) 0.2413(3) 0.47970(10) 0.0420(10) Uani d . 1 N
N2 0.5362(3) 0.2519(3) 0.4379(2) 0.0410(10) Uani d . 1 N
N3 0.3565(3) -0.1809(3) 0.9495(2) 0.0460(10) Uani d . 1 N
N4 0.5593(3) -0.2896(3) 0.84540(10) 0.0380(10) Uani d . 1 N
C1 0.2405(4) 0.3768(4) 0.6549(2) 0.0420(10) Uani d . 1 C
C2 0.1942(3) 0.3983(3) 0.7345(2) 0.0360(10) Uani d . 1 C
C3 0.0785(4) 0.5246(3) 0.7490(2) 0.0410(10) Uani d . 1 C
C4 0.0439(4) 0.5446(3) 0.8236(2) 0.0460(10) Uani d . 1 C
C5 0.1239(3) 0.4400(3) 0.8826(2) 0.0390(10) Uani d . 1 C
C6 0.2405(3) 0.3126(3) 0.8695(2) 0.0340(10) Uani d . 1 C
C7 0.2735(3) 0.2933(3) 0.7952(2) 0.0340(10) Uani d . 1 C
C8 0.3325(4) 0.2032(3) 0.9336(2) 0.0380(10) Uani d . 1 C
C9 0.7134(4) -0.0193(3) 0.8038(2) 0.0430(10) Uani d . 1 C
C10 0.7865(3) 0.0690(3) 0.7606(2) 0.0350(10) Uani d . 1 C
C11 0.9323(4) 0.0558(3) 0.7826(2) 0.0410(10) Uani d . 1 C
C12 0.9920(4) 0.1476(3) 0.7455(2) 0.0460(10) Uani d . 1 C
C13 0.9121(4) 0.2482(3) 0.6848(2) 0.0400(10) Uani d . 1 C
C14 0.7691(3) 0.2608(3) 0.6598(2) 0.0320(10) Uani d . 1 C
C15 0.7065(3) 0.1724(3) 0.6994(2) 0.0320(10) Uani d . 1 C
C16 0.6817(4) 0.3711(3) 0.5944(2) 0.0380(10) Uani d . 1 C
C17 0.1316(4) 0.2416(4) 0.5022(2) 0.0540(10) Uani d . 1 C
C18 0.0781(5) 0.1514(5) 0.4822(2) 0.0650(10) Uani d . 1 C
C19 0.1671(5) 0.0592(5) 0.4369(3) 0.0700(10) Uani d . 1 C
C20 0.3057(5) 0.0581(4) 0.4127(2) 0.0580(10) Uani d . 1 C
C21 0.3549(4) 0.1517(3) 0.4343(2) 0.0380(10) Uani d . 1 C
C22 0.4993(4) 0.1634(3) 0.4073(2) 0.0400(10) Uani d . 1 C
C23 0.5864(4) 0.0963(4) 0.3513(2) 0.0600(10) Uani d . 1 C
C24 0.7106(5) 0.1235(5) 0.3242(3) 0.0760(10) Uani d . 1 C
C25 0.7480(5) 0.2135(5) 0.3546(3) 0.0670(10) Uani d . 1 C
C26 0.6586(4) 0.2747(4) 0.4116(2) 0.0530(10) Uani d . 1 C
C27 0.2587(5) -0.1244(4) 1.0029(2) 0.0630(10) Uani d . 1 C
C28 0.1677(6) -0.1837(6) 1.0414(3) 0.090(2) Uani d . 1 C
C29 0.1823(7) -0.3108(7) 1.0273(3) 0.102(2) Uani d . 1 C
C30 0.2812(6) -0.3695(5) 0.9725(3) 0.0810(10) Uani d . 1 C
C31 0.3638(4) -0.3014(4) 0.9334(2) 0.0500(10) Uani d . 1 C
C32 0.4671(4) -0.3539(4) 0.8705(2) 0.0470(10) Uani d . 1 C
C33 0.4661(6) -0.4594(5) 0.8370(3) 0.081(2) Uani d . 1 C
C34 0.5619(6) -0.5015(5) 0.7783(3) 0.094(2) Uani d . 1 C
C35 0.6573(5) -0.4370(4) 0.7524(3) 0.0680(10) Uani d . 1 C
C36 0.6514(4) -0.3311(3) 0.7874(2) 0.0470(10) Uani d . 1 C
H3 0.0317 0.6115 0.6515 0.089 Uiso calc R 1 H
H8 0.9685 -0.0890 0.8597 0.101 Uiso calc R 1 H
H4 -0.0335 0.6289 0.8334 0.055 Uiso calc R 1 H
H5 0.1001 0.4542 0.9324 0.046 Uiso calc R 1 H
H7 0.3501 0.2085 0.7856 0.041 Uiso calc R 1 H
H12 1.0869 0.1410 0.7618 0.056 Uiso calc R 1 H
H13 0.9538 0.3088 0.6600 0.048 Uiso calc R 1 H
H15 0.6090 0.1826 0.6846 0.039 Uiso calc R 1 H
H17 0.0704 0.3055 0.5326 0.065 Uiso calc R 1 H
H18 -0.0170 0.1530 0.4993 0.078 Uiso calc R 1 H
H19 0.1329 -0.0028 0.4226 0.084 Uiso calc R 1 H
H20 0.3672 -0.0049 0.3820 0.069 Uiso calc R 1 H
H23 0.5617 0.0330 0.3318 0.071 Uiso calc R 1 H
H24 0.7691 0.0806 0.2852 0.091 Uiso calc R 1 H
H25 0.8322 0.2328 0.3372 0.080 Uiso calc R 1 H
H26 0.6847 0.3353 0.4330 0.063 Uiso calc R 1 H
H27 0.2524 -0.0408 1.0144 0.076 Uiso calc R 1 H
H28 0.0971 -0.1390 1.0765 0.107 Uiso calc R 1 H
H29 0.1256 -0.3559 1.0546 0.123 Uiso calc R 1 H
H30 0.2924 -0.4551 0.9619 0.097 Uiso calc R 1 H
H33 0.4001 -0.5020 0.8544 0.097 Uiso calc R 1 H
H34 0.5624 -0.5736 0.7559 0.113 Uiso calc R 1 H
H35 0.7239 -0.4641 0.7125 0.082 Uiso calc R 1 H
H36 0.7149 -0.2859 0.7697 0.056 Uiso calc R 1 H

loop_
_atom_site_aniso_label
_atom_site_aniso_U_11
_atom_site_aniso_U_22
_atom_site_aniso_U_33
_atom_site_aniso_U_12
_atom_site_aniso_U_13
_atom_site_aniso_U_23
Mn1 0.0552(3) 0.0384(3) 0.0253(2) -0.0268(2) 0.0023(2) -0.0058(2)
Mn2 0.0542(3) 0.0365(3) 0.0258(2) -0.0242(2) -0.0033(2) -0.0034(2)
O1 0.060(2) 0.064(2) 0.0330(10) -0.0220(10) 0.0030(10) -0.0160(10)
O2 0.069(2) 0.064(2) 0.0260(10) -0.0240(10) -0.0020(10) 0.0050(10)
O3 0.074(2) 0.069(2) 0.053(2) -0.013(2) -0.0050(10) 0.0090(10)
O4 0.065(2) 0.064(2) 0.0250(10) -0.0190(10) -0.0050(10) -0.0040(10)
O5 0.105(2) 0.0350(10) 0.0450(10) -0.0090(10) -0.0130(10) 0.0010(10)
O6 0.055(2) 0.0430(10) 0.063(2) -0.0280(10) 0.0060(10) -0.0010(10)
O7 0.078(2) 0.0510(10) 0.0430(10) -0.0310(10) -0.0030(10) 0.0110(10)
O8 0.065(2) 0.061(2) 0.063(2) -0.0200(10) -0.0180(10) 0.0100(10)
O9 0.068(2) 0.0480(10) 0.0390(10) -0.0290(10) 0.0050(10) 0.0060(10)
O10 0.079(2) 0.065(2) 0.0440(10) -0.0410(10) -0.0230(10) 0.0070(10)
N1 0.056(2) 0.049(2) 0.0320(10) -0.0320(10) 0.0030(10) -0.0070(10)
N2 0.047(2) 0.0420(10) 0.0390(10) -0.0230(10) 0.0010(10) -0.0100(10)
N3 0.053(2) 0.052(2) 0.040(2) -0.0250(10) 0.0050(10) -0.0180(10)
N4 0.0440(10) 0.0370(10) 0.0360(10) -0.0190(10) 0.0020(10) -0.0090(10)
C1 0.047(2) 0.060(2) 0.025(2) -0.028(2) -0.0030(10) -0.004(2)
C2 0.040(2) 0.044(2) 0.026(2) -0.0210(10) 0.0000(10) -0.0040(10)
C3 0.038(2) 0.044(2) 0.033(2) -0.0150(10) -0.0040(10) 0.0050(10)
C4 0.041(2) 0.044(2) 0.044(2) -0.010(2) 0.001(2) -0.009(2)
C5 0.043(2) 0.050(2) 0.026(2) -0.022(2) 0.0050(10) -0.0090(10)
C6 0.043(2) 0.037(2) 0.0260(10) -0.0220(10) -0.0010(10) -0.0030(10)
C7 0.043(2) 0.035(2) 0.0260(10) -0.0190(10) 0.0000(10) -0.0040(10)
C8 0.048(2) 0.041(2) 0.028(2) -0.024(2) -0.0010(10) -0.0010(10)
C9 0.058(2) 0.031(2) 0.040(2) -0.018(2) 0.009(2) -0.0080(10)
C10 0.045(2) 0.030(2) 0.033(2) -0.0160(10) 0.0060(10) -0.0090(10)
C11 0.046(2) 0.036(2) 0.034(2) -0.0110(10) -0.0010(10) -0.0050(10)
C12 0.039(2) 0.049(2) 0.051(2) -0.019(2) -0.002(2) -0.010(2)
C13 0.043(2) 0.039(2) 0.041(2) -0.0210(10) 0.0100(10) -0.0100(10)
C14 0.047(2) 0.0280(10) 0.0260(10) -0.0180(10) 0.0050(10) -0.0090(10)
C15 0.038(2) 0.032(2) 0.0280(10) -0.0140(10) 0.0000(10) -0.0090(10)
C16 0.054(2) 0.036(2) 0.0240(10) -0.020(2) 0.0050(10) -0.0090(10)
C17 0.063(2) 0.071(2) 0.044(2) -0.042(2) 0.011(2) -0.014(2)
C18 0.075(3) 0.087(3) 0.058(2) -0.059(2) 0.008(2) -0.012(2)
C19 0.090(3) 0.077(3) 0.076(3) -0.063(3) 0.005(2) -0.024(2)
C20 0.071(2) 0.053(2) 0.064(2) -0.037(2) 0.000(2) -0.020(2)
C21 0.053(2) 0.032(2) 0.031(2) -0.0190(10) -0.0070(10) -0.0040(10)
C22 0.047(2) 0.034(2) 0.039(2) -0.0150(10) -0.0050(10) -0.0080(10)
C23 0.057(2) 0.061(2) 0.068(2) -0.023(2) 0.010(2) -0.038(2)
C24 0.057(2) 0.088(3) 0.088(3) -0.024(2) 0.026(2) -0.050(3)
C25 0.050(2) 0.077(3) 0.080(3) -0.029(2) 0.019(2) -0.029(2)
C26 0.051(2) 0.057(2) 0.060(2) -0.030(2) 0.007(2) -0.017(2)
C27 0.076(3) 0.072(3) 0.055(2) -0.038(2) 0.024(2) -0.035(2)
C28 0.101(4) 0.133(4) 0.071(3) -0.073(4) 0.049(3) -0.057(3)
C29 0.128(4) 0.143(5) 0.094(4) -0.105(4) 0.062(3) -0.058(4)
C30 0.108(4) 0.098(3) 0.082(3) -0.078(3) 0.042(3) -0.045(3)
C31 0.060(2) 0.058(2) 0.046(2) -0.036(2) 0.010(2) -0.020(2)
C32 0.057(2) 0.045(2) 0.051(2) -0.029(2) 0.011(2) -0.020(2)
C33 0.100(3) 0.079(3) 0.104(4) -0.066(3) 0.049(3) -0.056(3)
C34 0.113(4) 0.090(3) 0.120(4) -0.065(3) 0.059(3) -0.078(3)
C35 0.069(3) 0.067(3) 0.077(3) -0.029(2) 0.029(2) -0.041(2)
C36 0.048(2) 0.048(2) 0.047(2) -0.021(2) 0.008(2) -0.016(2)

loop_
_atom_type_symbol
_atom_type_description
_atom_type_scat_dispersion_real
_atom_type_scat_dispersion_imag
_atom_type_scat_source
C C 0.0033 0.0016 'International Tables Vol C Tables 4.2.6.8 and 6.1.1.4'
H H 0.0000 0.0000 'International Tables Vol C Tables 4.2.6.8 and 6.1.1.4'
N N 0.0061 0.0033 'International Tables Vol C Tables 4.2.6.8 and 6.1.1.4'
O O 0.0106 0.0060 'International Tables Vol C Tables 4.2.6.8 and 6.1.1.4'
Mn Mn 0.3368 0.7283 'International Tables Vol C Tables 4.2.6.8 and 6.1.1.4'

loop_
_geom_angle_atom_site_label_1
_geom_angle_atom_site_label_2
_geom_angle_atom_site_label_3
_geom_angle_site_symmetry_1
_geom_angle_site_symmetry_3
_geom_angle
_geom_angle_publ_flag
O1 Mn1 O2 . . 56.50(10) yes
O1 Mn1 O9 . 2_666 142.70(10) yes
O1 Mn1 O10 . . 83.00(10) yes
O1 Mn1 N1 . . 84.70(10) yes
O1 Mn1 N2 . . 121.80(10) yes
O2 Mn1 O9 . 2_666 87.10(10) yes
O2 Mn1 O10 . . 96.40(10) yes
O2 Mn1 N1 . . 100.80(10) yes
O2 Mn1 N2 . . 173.10(10) yes
O9 Mn1 O10 2_666 . 111.50(10) yes
O9 Mn1 N1 2_666 . 95.80(10) yes
O9 Mn1 N2 2_666 . 93.30(10) yes
O10 Mn1 N1 . . 148.40(10) yes
O10 Mn1 N2 . . 89.90(10) yes
N1 Mn1 N2 . . 72.30(10) yes
O4 Mn2 O5 2_657 . 109.10(10) yes
O4 Mn2 O6 2_657 . 139.60(10) yes
O4 Mn2 O7 2_657 . 83.90(10) yes
O4 Mn2 N3 2_657 . 87.70(10) yes
O4 Mn2 N4 2_657 . 99.40(10) yes
O5 Mn2 O6 . . 84.70(10) yes
O5 Mn2 O7 . . 101.00(10) yes
O5 Mn2 N3 . . 90.60(10) yes
O5 Mn2 N4 . . 145.90(10) yes
O6 Mn2 O7 . . 56.00(10) yes
O6 Mn2 N3 . . 131.00(10) yes
O6 Mn2 N4 . . 85.60(10) yes
O7 Mn2 N3 . . 167.40(10) yes
O7 Mn2 N4 . . 100.40(10) yes
N3 Mn2 N4 . . 71.70(10) yes
C1 O1 Mn1 . . 88.8(2) no
C1 O2 Mn1 . . 90.8(2) no
C8 O4 Mn2 . 2_657 126.9(2) no
C8 O5 Mn2 . . 176.1(3) no
C9 O6 Mn2 . . 90.4(2) no
C9 O7 Mn2 . . 89.9(2) no
C16 O9 Mn1 . 2_666 124.5(2) no
C16 O10 Mn1 . . 165.3(2) no
C17 N1 C21 . . 119.0(3) no
C17 N1 Mn1 . . 122.9(2) no
C21 N1 Mn1 . . 118.0(2) no
C26 N2 C22 . . 118.4(3) no
C26 N2 Mn1 . . 123.8(2) no
C22 N2 Mn1 . . 117.3(2) no
C27 N3 C31 . . 117.7(3) no
C27 N3 Mn2 . . 124.1(2) no
C31 N3 Mn2 . . 116.7(2) no
C36 N4 C32 . . 118.3(3) no
C36 N4 Mn2 . . 123.7(2) no
C32 N4 Mn2 . . 118.0(2) no
O1 C1 O2 . . 121.7(3) no
O1 C1 C2 . . 120.6(3) no
O2 C1 C2 . . 117.6(3) no
C3 C2 C7 . . 119.3(3) no
C3 C2 C1 . . 121.1(3) no
C7 C2 C1 . . 119.5(3) no
O3 C3 C2 . . 122.3(3) no
O3 C3 C4 . . 117.7(3) no
C2 C3 C4 . . 119.9(3) no
C5 C4 C3 . . 119.9(3) no
C4 C5 C6 . . 121.2(3) no
C7 C6 C5 . . 118.5(3) no
C7 C6 C8 . . 120.7(3) no
C5 C6 C8 . . 120.7(3) no
C6 C7 C2 . . 121.2(3) no
O5 C8 O4 . . 123.3(3) no
O5 C8 C6 . . 119.4(3) no
O4 C8 C6 . . 117.3(3) no
O6 C9 O7 . . 120.8(3) no
O6 C9 C10 . . 120.6(3) no
O7 C9 C10 . . 118.5(3) no
C15 C10 C11 . . 118.7(3) no
C15 C10 C9 . . 120.0(3) no
C11 C10 C9 . . 121.2(3) no
O8 C11 C12 . . 118.2(3) no
O8 C11 C10 . . 121.6(3) no
C12 C11 C10 . . 120.2(3) no
C13 C12 C11 . . 120.3(3) no
C12 C13 C14 . . 120.8(3) no
C15 C14 C13 . . 118.6(3) no
C15 C14 C16 . . 120.7(3) no
C13 C14 C16 . . 120.7(3) no
C14 C15 C10 . . 121.3(3) no
O10 C16 O9 . . 123.5(3) no
O10 C16 C14 . . 119.1(3) no
O9 C16 C14 . . 117.4(3) no
N1 C17 C18 . . 122.4(4) no
C19 C18 C17 . . 118.7(4) no
C20 C19 C18 . . 119.9(4) no
C19 C20 C21 . . 119.4(4) no
N1 C21 C20 . . 120.7(3) no
N1 C21 C22 . . 116.1(3) no
C20 C21 C22 . . 123.2(3) no
N2 C22 C23 . . 121.2(3) no
N2 C22 C21 . . 115.8(3) no
C23 C22 C21 . . 122.9(3) no
C22 C23 C24 . . 119.2(4) no
C25 C24 C23 . . 119.7(4) no
C24 C25 C26 . . 118.2(4) no
N2 C26 C25 . . 123.2(3) no
N3 C27 C28 . . 122.9(4) no
C27 C28 C29 . . 118.8(4) no
C30 C29 C28 . . 118.9(4) no
C29 C30 C31 . . 119.4(4) no
N3 C31 C30 . . 122.1(3) no
N3 C31 C32 . . 115.0(3) no
C30 C31 C32 . . 122.8(3) no
N4 C32 C33 . . 120.9(3) no
N4 C32 C31 . . 116.3(3) no
C33 C32 C31 . . 122.7(3) no
C34 C33 C32 . . 120.0(4) no
C33 C34 C35 . . 119.6(4) no
C34 C35 C36 . . 117.8(4) no
N4 C36 C35 . . 123.4(3) no
C3 O3 H3 . . 109.5 no
C11 O8 H8 . . 109.5 no
C5 C4 H4 . . 120.0 no
C3 C4 H4 . . 120.0 no
C4 C5 H5 . . 119.4 no
C6 C5 H5 . . 119.4 no
C6 C7 H7 . . 119.4 no
C2 C7 H7 . . 119.4 no
C13 C12 H12 . . 119.8 no
C11 C12 H12 . . 119.8 no
C12 C13 H13 . . 119.6 no
C14 C13 H13 . . 119.6 no
C14 C15 H15 . . 119.3 no
C10 C15 H15 . . 119.3 no
N1 C17 H17 . . 118.8 no
C18 C17 H17 . . 118.8 no
C19 C18 H18 . . 120.7 no
C17 C18 H18 . . 120.7 no
C20 C19 H19 . . 120.1 no
C18 C19 H19 . . 120.1 no
C19 C20 H20 . . 120.3 no
C21 C20 H20 . . 120.3 no
C22 C23 H23 . . 120.4 no
C24 C23 H23 . . 120.4 no
C25 C24 H24 . . 120.1 no
C23 C24 H24 . . 120.1 no
C24 C25 H25 . . 120.9 no
C26 C25 H25 . . 120.9 no
N2 C26 H26 . . 118.4 no
C25 C26 H26 . . 118.4 no
N3 C27 H27 . . 118.6 no
C28 C27 H27 . . 118.6 no
C27 C28 H28 . . 120.6 no
C29 C28 H28 . . 120.6 no
C30 C29 H29 . . 120.6 no
C28 C29 H29 . . 120.6 no
C29 C30 H30 . . 120.3 no
C31 C30 H30 . . 120.3 no
C34 C33 H33 . . 120.0 no
C32 C33 H33 . . 120.0 no
C33 C34 H34 . . 120.2 no
C35 C34 H34 . . 120.2 no
C34 C35 H35 . . 121.1 no
C36 C35 H35 . . 121.1 no
N4 C36 H36 . . 118.3 no
C35 C36 H36 . . 118.3 no

loop_
_geom_bond_atom_site_label_1
_geom_bond_atom_site_label_2
_geom_bond_site_symmetry_2
_geom_bond_distance
_geom_bond_publ_flag
Mn1 O1 . 2.344(2) yes
Mn1 O2 . 2.280(2) yes
Mn1 O9 2_666 2.096(2) yes
Mn1 O10 . 2.088(2) yes
Mn1 N1 . 2.235(3) yes
Mn1 N2 . 2.261(3) yes
Mn2 O4 2_657 2.093(2) yes
Mn2 O5 . 2.062(3) yes
Mn2 O6 . 2.336(2) yes
Mn2 O7 . 2.339(3) yes
Mn2 N3 . 2.277(3) yes
Mn2 N4 . 2.248(2) yes
O1 C1 . 1.234(4) no
O2 C1 . 1.270(4) no
O3 C3 . 1.354(4) no
O4 C8 . 1.253(4) no
O5 C8 . 1.230(4) no
O6 C9 . 1.255(4) no
O7 C9 . 1.267(4) no
O8 C11 . 1.351(4) no
O9 C16 . 1.253(4) no
O10 C16 . 1.244(4) no
N1 C17 . 1.332(4) no
N1 C21 . 1.341(4) no
N2 C26 . 1.328(4) no
N2 C22 . 1.345(4) no
N3 C27 . 1.334(4) no
N3 C31 . 1.343(4) no
N4 C36 . 1.334(4) no
N4 C32 . 1.339(4) no
C1 C2 . 1.497(4) no
C2 C3 . 1.391(4) no
C2 C7 . 1.389(4) no
C3 C4 . 1.391(5) no
C4 C5 . 1.370(4) no
C5 C6 . 1.395(4) no
C6 C7 . 1.382(4) no
C6 C8 . 1.482(4) no
C9 C10 . 1.482(4) no
C10 C15 . 1.389(4) no
C10 C11 . 1.399(4) no
C11 C12 . 1.383(4) no
C12 C13 . 1.372(5) no
C13 C14 . 1.394(4) no
C14 C15 . 1.389(4) no
C14 C16 . 1.490(4) no
C17 C18 . 1.371(5) no
C18 C19 . 1.362(6) no
C19 C20 . 1.356(6) no
C20 C21 . 1.388(4) no
C21 C22 . 1.472(5) no
C22 C23 . 1.370(5) no
C23 C24 . 1.371(6) no
C24 C25 . 1.361(6) no
C25 C26 . 1.366(5) no
C27 C28 . 1.363(6) no
C28 C29 . 1.376(7) no
C29 C30 . 1.364(6) no
C30 C31 . 1.368(5) no
C31 C32 . 1.479(5) no
C32 C33 . 1.376(5) no
C33 C34 . 1.361(6) no
C34 C35 . 1.368(6) no
C35 C36 . 1.372(5) no
O3 H3 . 0.82 no
O8 H8 . 0.82 no
C4 H4 . 0.93 no
C5 H5 . 0.93 no
C7 H7 . 0.93 no
C12 H12 . 0.93 no
C13 H13 . 0.93 no
C15 H15 . 0.93 no
C17 H17 . 0.93 no
C18 H18 . 0.93 no
C19 H19 . 0.93 no
C20 H20 . 0.93 no
C23 H23 . 0.93 no
C24 H24 . 0.93 no
C25 H25 . 0.93 no
C26 H26 . 0.93 no
C27 H27 . 0.93 no
C28 H28 . 0.93 no
C29 H29 . 0.93 no
C30 H30 . 0.93 no
C33 H33 . 0.93 no
C34 H34 . 0.93 no
C35 H35 . 0.93 no
C36 H36 . 0.93 no

loop_
_geom_hbond_atom_site_label_D
_geom_hbond_atom_site_label_H
_geom_hbond_atom_site_label_A
_geom_hbond_distance_DH
_geom_hbond_distance_HA
_geom_hbond_distance_DA
_geom_hbond_angle_DHA
_geom_hbond_publ_flag
O3 H3 O2 0.82 1.84 2.557(4) 146 no
O8 H8 O7 0.82 1.83 2.553(4) 147 no

loop_
_geom_torsion_atom_site_label_1
_geom_torsion_atom_site_label_2
_geom_torsion_atom_site_label_3
_geom_torsion_atom_site_label_4
_geom_torsion_site_symmetry_1
_geom_torsion
_geom_torsion_publ_flag
O10 Mn1 O1 C1 . 94.0(2) no
O9 Mn1 O1 C1 2_666 -22.6(3) no
N1 Mn1 O1 C1 . -115.2(2) no
N2 Mn1 O1 C1 . 179.5(2) no
O2 Mn1 O1 C1 . -8.5(2) no
O10 Mn1 O2 C1 . -69.0(2) no
O9 Mn1 O2 C1 2_666 179.7(2) no
N1 Mn1 O2 C1 . 84.4(2) no
O1 Mn1 O2 C1 . 8.2(2) no
O5 Mn2 O6 C9 . 97.5(2) no
O4 Mn2 O6 C9 2_657 -16.1(3) no
N4 Mn2 O6 C9 . -115.3(2) no
N3 Mn2 O6 C9 . -176.3(2) no
O7 Mn2 O6 C9 . -9.6(2) no
O5 Mn2 O7 C9 . -66.4(2) no
O4 Mn2 O7 C9 2_657 -174.7(2) no
N4 Mn2 O7 C9 . 86.8(2) no
N3 Mn2 O7 C9 . 136.9(4) no
O6 Mn2 O7 C9 . 9.5(2) no
O9 Mn1 O10 C16 2_666 -93.2(9) no
N1 Mn1 O10 C16 . 54.6(9) no
N2 Mn1 O10 C16 . 0.4(9) no
O2 Mn1 O10 C16 . 177.4(9) no
O1 Mn1 O10 C16 . 122.5(9) no
O10 Mn1 N1 C17 . 122.3(3) no
O9 Mn1 N1 C17 2_666 -87.5(3) no
N2 Mn1 N1 C17 . -179.2(3) no
O2 Mn1 N1 C17 . 0.6(3) no
O1 Mn1 N1 C17 . 54.9(3) no
O10 Mn1 N1 C21 . -53.1(3) no
O9 Mn1 N1 C21 2_666 97.0(2) no
N2 Mn1 N1 C21 . 5.4(2) no
O2 Mn1 N1 C21 . -174.8(2) no
O1 Mn1 N1 C21 . -120.5(2) no
O10 Mn1 N2 C26 . -35.6(3) no
O9 Mn1 N2 C26 2_666 75.9(3) no
N1 Mn1 N2 C26 . 170.9(3) no
O1 Mn1 N2 C26 . -117.3(3) no
O10 Mn1 N2 C22 . 152.0(2) no
O9 Mn1 N2 C22 2_666 -96.4(2) no
N1 Mn1 N2 C22 . -1.5(2) no
O1 Mn1 N2 C22 . 70.3(2) no
O5 Mn2 N3 C27 . -30.9(3) no
O4 Mn2 N3 C27 2_657 78.2(3) no
N4 Mn2 N3 C27 . 178.9(3) no
O6 Mn2 N3 C27 . -114.4(3) no
O7 Mn2 N3 C27 . 126.2(5) no
O5 Mn2 N3 C31 . 163.6(3) no
O4 Mn2 N3 C31 2_657 -87.3(3) no
N4 Mn2 N3 C31 . 13.3(2) no
O6 Mn2 N3 C31 . 80.0(3) no
O7 Mn2 N3 C31 . -39.3(6) no
O5 Mn2 N4 C36 . 110.1(3) no
O4 Mn2 N4 C36 2_657 -103.3(3) no
N3 Mn2 N4 C36 . 172.2(3) no
O6 Mn2 N4 C36 . 36.3(2) no
O7 Mn2 N4 C36 . -17.9(3) no
O5 Mn2 N4 C32 . -69.7(3) no
O4 Mn2 N4 C32 2_657 76.9(2) no
N3 Mn2 N4 C32 . -7.5(2) no
O6 Mn2 N4 C32 . -143.5(2) no
O7 Mn2 N4 C32 . 162.3(2) no
Mn1 O1 C1 O2 . 15.0(3) no
Mn1 O1 C1 C2 . -163.2(3) no
Mn1 O2 C1 O1 . -15.4(3) no
Mn1 O2 C1 C2 . 162.8(2) no
O1 C1 C2 C3 . -175.9(3) no
O2 C1 C2 C3 . 5.9(4) no
O1 C1 C2 C7 . 7.5(5) no
O2 C1 C2 C7 . -170.8(3) no
C7 C2 C3 O3 . -178.5(3) no
C1 C2 C3 O3 . 4.9(5) no
C7 C2 C3 C4 . 0.3(5) no
C1 C2 C3 C4 . -176.4(3) no
O3 C3 C4 C5 . 178.9(3) no
C2 C3 C4 C5 . 0.1(5) no
C3 C4 C5 C6 . 0.0(5) no
C4 C5 C6 C7 . -0.4(4) no
C4 C5 C6 C8 . 176.6(3) no
C5 C6 C7 C2 . 0.7(4) no
C8 C6 C7 C2 . -176.2(3) no
C3 C2 C7 C6 . -0.7(4) no
C1 C2 C7 C6 . 176.0(3) no
Mn2 O4 C8 O5 2_657 6.0(5) no
Mn2 O4 C8 C6 2_657 -172.75(19) no
C7 C6 C8 O5 . -13.6(4) no
C5 C6 C8 O5 . 169.5(3) no
C7 C6 C8 O4 . 165.3(3) no
C5 C6 C8 O4 . -11.6(4) no
Mn2 O6 C9 O7 . 17.2(3) no
Mn2 O6 C9 C10 . -161.1(3) no
Mn2 O7 C9 O6 . -17.2(3) no
Mn2 O7 C9 C10 . 161.1(2) no
O6 C9 C10 C15 . 4.9(4) no
O7 C9 C10 C15 . -173.5(3) no
O6 C9 C10 C11 . -178.7(3) no
O7 C9 C10 C11 . 3.0(4) no
C15 C10 C11 O8 . -178.0(3) no
C9 C10 C11 O8 . 5.5(5) no
C15 C10 C11 C12 . 2.2(4) no
C9 C10 C11 C12 . -174.3(3) no
O8 C11 C12 C13 . 177.3(3) no
C10 C11 C12 C13 . -2.9(5) no
C11 C12 C13 C14 . 0.6(5) no
C12 C13 C14 C15 . 2.2(4) no
C12 C13 C14 C16 . 179.3(3) no
C13 C14 C15 C10 . -2.8(4) no
C16 C14 C15 C10 . -180.0(3) no
C11 C10 C15 C14 . 0.6(4) no
C9 C10 C15 C14 . 177.2(3) no
Mn1 O10 C16 O9 . 80.4(9) no
Mn1 O10 C16 C14 . -100.3(9) no
Mn1 O9 C16 O10 2_666 7.9(4) no
Mn1 O9 C16 C14 2_666 -171.5(2) no
C15 C14 C16 O10 . -0.8(4) no
C13 C14 C16 O10 . -177.9(3) no
C15 C14 C16 O9 . 178.5(3) no
C13 C14 C16 O9 . 1.5(4) no
C21 N1 C17 C18 . 1.7(5) no
Mn1 N1 C17 C18 . -173.7(3) no
N1 C17 C18 C19 . -0.8(6) no
C17 C18 C19 C20 . 0.2(7) no
C18 C19 C20 C21 . -0.3(6) no
C17 N1 C21 C20 . -1.8(5) no
Mn1 N1 C21 C20 . 173.8(2) no
C17 N1 C21 C22 . 176.0(3) no
Mn1 N1 C21 C22 . -8.4(3) no
C19 C20 C21 N1 . 1.2(5) no
C19 C20 C21 C22 . -176.5(3) no
C26 N2 C22 C23 . 1.0(5) no
Mn1 N2 C22 C23 . 173.8(3) no
C26 N2 C22 C21 . -175.0(3) no
Mn1 N2 C22 C21 . -2.2(3) no
N1 C21 C22 N2 . 6.9(4) no
C20 C21 C22 N2 . -175.3(3) no
N1 C21 C22 C23 . -169.0(3) no
C20 C21 C22 C23 . 8.8(5) no
N2 C22 C23 C24 . -2.1(6) no
C21 C22 C23 C24 . 173.6(4) no
C22 C23 C24 C25 . 1.8(7) no
C23 C24 C25 C26 . -0.3(7) no
C22 N2 C26 C25 . 0.5(5) no
Mn1 N2 C26 C25 . -171.8(3) no
C24 C25 C26 N2 . -0.8(6) no
C31 N3 C27 C28 . 0.2(6) no
Mn2 N3 C27 C28 . -165.2(4) no
N3 C27 C28 C29 . 3.2(8) no
C27 C28 C29 C30 . -3.4(9) no
C28 C29 C30 C31 . 0.3(9) no
C27 N3 C31 C30 . -3.5(6) no
Mn2 N3 C31 C30 . 163.0(4) no
C27 N3 C31 C32 . 176.4(3) no
Mn2 N3 C31 C32 . -17.1(4) no
C29 C30 C31 N3 . 3.2(7) no
C29 C30 C31 C32 . -176.7(5) no
C36 N4 C32 C33 . -0.5(5) no
Mn2 N4 C32 C33 . 179.3(3) no
C36 N4 C32 C31 . -178.2(3) no
Mn2 N4 C32 C31 . 1.6(4) no
N3 C31 C32 N4 . 10.4(5) no
C30 C31 C32 N4 . -169.7(4) no
N3 C31 C32 C33 . -167.3(4) no
C30 C31 C32 C33 . 12.6(7) no
N4 C32 C33 C34 . 1.2(7) no
C31 C32 C33 C34 . 178.7(5) no
C32 C33 C34 C35 . -0.8(9) no
C33 C34 C35 C36 . -0.2(8) no
C32 N4 C36 C35 . -0.5(5) no
Mn2 N4 C36 C35 . 179.7(3) no
C34 C35 C36 N4 . 0.8(7) no
